data_2001094
loop_
_publ_author_name
'Hynes, R. C.'
'Willis, C. J.'
'Payne, N. C.'

_publ_section_title
;
 A <i>gem</i>-diolato complex of platinum: structure of
 [{P(C~6~H~5~)~3~}~2~Pt{O~2~C(CF~3~)~2~}]
;
_journal_issue 1
_journal_name_full 'Acta Crystallographica Section C'
_journal_page_first 42
_journal_page_last 45
_journal_paper_doi 10.1107/S0108270191009265
_journal_volume 48
_journal_year 1992
_chemical_formula_sum 'C39 H30 F6 O2 P2 Pt'
_chemical_formula_weight 901.70
_space_group_IT_number 14
_space_group_name_Hall '-P 2yn'
_space_group_name_H-M_alt 'P 1 21/n 1'
_symmetry_cell_setting monoclinic
_symmetry_space_group_name_Hall '-P 2yn'
_symmetry_space_group_name_H-M 'P 1 21/n 1'
_cell_angle_alpha 90
_cell_angle_beta 100.560(10)
_cell_angle_gamma 90
_cell_formula_units_Z 4
_cell_length_a 14.027(2)
_cell_length_b 21.127(3)
_cell_length_c 12.229(2)
_cell_volume 3562.7(9)
_diffrn_radiation_type Mo
_diffrn_radiation_wavelength 0.71073
_exptl_absorpt_coefficient_mu 4.13
_exptl_crystal_density_diffrn 1.681
_exptl_crystal_density_meas 1.71(3)
_exptl_crystal_F_000 1768
_cod_data_source_file cd0038.cif
_cod_data_source_block cd0038a
_cod_original_cell_volume 3563(2)
_cod_original_formula_sum 'C39 H30 F6 O2 P2 Pt1'
_cod_database_code 2001094

loop_
_space_group_symop_id
_space_group_symop_operation_xyz
1 x,y,z
2 -x+1/2,y+1/2,-z+1/2
3 -x,-y,-z
4 x+1/2,-y+1/2,z+1/2

loop_
_atom_site_label
_atom_site_fract_x
_atom_site_fract_y
_atom_site_fract_z
_atom_site_U_iso_or_equiv
Pt .23123(2) .336060(10) .23847(2) .03368(9)
P(1) .21043(13) .23227(8) .20102(15) .0336(5)
P(2) .37067(13) .34959(8) .17574(14) .0330(5)
F(1) .0550(4) .5165(3) .2521(6) .108(3)
F(2) -.0414(4) .4399(3) .2674(5) .094(2)
F(3) .0395(5) .4399(4) .1354(6) .115(3)
F(4) .2087(4) .4021(3) .4990(5) .085(2)
F(5) .0640(4) .4362(3) .4800(5) .086(2)
F(6) .1773(4) .4971(2) .4506(5) .093(2)
O(1) .1092(4) .3531(2) .3049(5) .052(2)
O(2) .2135(3) .4292(2) .2740(5) .051(2)
C(1) .1284(5) .4169(3) .3126(7) .045(2)
C(2) .0444(6) .4532(5) .2420(9) .068(3)
C(3) .1432(6) .4387(4) .4346(8) .058(3)
C(11) .2527(5) .1795(3) .3169(6) .039(2)
C(12) .2428(6) .1144(4) .3081(7) .060(2)
C(13) .2707(7) .0761(5) .3996(8) .076(3)
C(14) .3086(8) .1018(5) .5012(10) .091(3)
C(15) .3188(8) .1674(5) .5119(9) .082(3)
C(16) .2912(6) .2056(4) .4199(7) .056(2)
C(21) .2552(5) .2033(3) .0793(5) .035(2)
C(22) .3183(5) .1537(3) .0790(6) .044(2)
C(23) .3514(6) .1376(4) -.0176(6) .053(2)
C(24) .3188(6) .1703(4) -.1142(7) .058(2)
C(25) .2552(6) .2189(4) -.1159(7) .052(2)
C(26) .2237(5) .2366(3) -.0196(5) .035(2)
C(31) .0815(5) .2118(3) .1726(5) .037(2)
C(32) .0296(5) .2209(3) .2589(6) .047(2)
C(33) -.0657(6) .2025(4) .2452(7) .055(2)
C(34) -.1121(6) .1752(3) .1464(6) .049(2)
C(35) -.0618(5) .1670(3) .0609(6) .045(2)
C(36) .0352(5) .1852(3) .0735(6) .040(2)
C(41) .4497(5) .2821(3) .1681(5) .035(2)
C(42) .4712(5) .2438(3) .2621(6) .041(2)
C(43) .5332(6) .1928(4) .2653(7) .051(2)
C(44) .5762(6) .1793(4) .1748(7) .057(2)
C(45) .5569(6) .2174(4) .0823(7) .058(2)
C(46) .4934(6) .2682(4) .0778(7) .050(2)
C(51) .3465(5) .3901(3) .0424(6) .040(2)
C(52) .4248(6) .4157(4) -.0034(7) .054(2)
C(53) .4021(7) .4493(4) -.1036(8) .071(3)
C(54) .3103(7) .4578(5) -.1535(8) .076(3)
C(55) .2342(7) .4346(4) -.1102(8) .069(2)
C(56) .2537(6) .4006(4) -.0117(6) .050(2)
C(61) .4511(5) .4053(3) .2620(6) .035(2)
C(62) .5473(5) .3909(4) .3048(6) .045(2)
C(63) .6068(6) .4357(4) .3685(6) .054(2)
C(64) .5706(6) .4942(4) .3881(6) .052(2)
C(65) .4767(6) .5100(4) .3450(6) .055(2)
C(66) .4165(6) .4654(4) .2820(6) .047(2)

loop_
_geom_bond_atom_site_label_1
_geom_bond_atom_site_label_2
_geom_bond_distance
Pt O(1) 2.056(5)
Pt P(1) 2.248(2)
O(1) C(1) 1.375(8)
C(1) C(2) 1.533(12)
C(2) F(1) 1.349(10)
C(2) F(2) 1.328(10)
C(2) F(3) 1.322(11)
P(1) C(11) 1.815(7)
P(1) C(21) 1.825(7)
P(1) C(31) 1.830(7)
Pt O(2) 2.040(5)
Pt P(2) 2.246(2)
O(2) C(1) 1.385(8)
C(1) C(3) 1.539(12)
C(3) F(4) 1.341(10)
C(3) F(5) 1.331(9)
C(3) F(6) 1.324(9)
P(2) C(41) 1.819(7)
P(2) C(51) 1.818(7)
P(2) C(61) 1.826(7)
